data_7020052
loop_
_publ_author_name
'Ca\~nellas, Pablo'
'Bauz\'a, Antonio'
'Garc\'ia-Raso, Angel'
'Fiol, Juan J.'
'Dey\`a, Pere M'
'Molins, Elies'
'Mata, Ignasi'
'Frontera, Antonio'

_publ_section_title
;
 Synthesis, X-ray characterization and computational studies of Cu(ii)
 complexes of N-pyrazolyl pyrimidine.
;
_journal_issue 36
_journal_name_full 'Dalton transactions (Cambridge, England : 2003)'
_journal_page_first 11161
_journal_page_last 11169
_journal_paper_doi 10.1039/c2dt31162c
_journal_volume 41
_journal_year 2012
_chemical_compound_source 'synthesis as described'
_chemical_formula_moiety 'C14 H16 Cu1 N10 O8'
_chemical_formula_sum 'C14 H16 Cu N10 O8'
_chemical_formula_weight 515.91
_chemical_name_systematic
;
?
;
_space_group_IT_number 14
_symmetry_cell_setting monoclinic
_symmetry_Int_Tables_number 14
_symmetry_space_group_name_Hall '-P 2yn'
_symmetry_space_group_name_H-M 'P 1 21/n 1'
_atom_sites_solution_hydrogens geom
_atom_sites_solution_primary direct
_atom_sites_solution_secondary difmap
_audit_conform_dict_location ftp://ftp.iucr.org/pub/cif_core.dic
_audit_conform_dict_name cif_core.dic
_audit_conform_dict_version 2.4
_audit_creation_date 2012-05-23T20:00:47-00:00
_audit_creation_method 'WinGX routine CIF_UPDATE'
_cell_angle_alpha 90
_cell_angle_beta 93.29(4)
_cell_angle_gamma 90
_cell_formula_units_Z 2
_cell_length_a 8.161(2)
_cell_length_b 10.756(4)
_cell_length_c 11.284(5)
_cell_measurement_reflns_used 25
_cell_measurement_temperature 293(2)
_cell_measurement_theta_max 18.2
_cell_measurement_theta_min 8
_cell_measurement_wavelength 0.71073
_cell_volume 988.9(6)
_computing_cell_refinement 'CAD4 Express (Enraf Nonius, 1994)'
_computing_data_collection 'CAD4 Express (Enraf Nonius, 1994)'
_computing_data_reduction 'XCAD4 (Harms & Wocadlo, 1995)'
_computing_molecular_graphics 'Ortep-3 for Windows (Farrugia, 1997)'
_computing_publication_material 'WinGX publication routines (Farrugia, 1999)'
_computing_structure_refinement 'SHELXL-97 (Sheldrick, 1997)'
_computing_structure_solution 'SIR2004 (Giacovazzo et al, 2004)'
_diffrn_ambient_temperature 293(2)
_diffrn_detector 'scintillation LiI'
_diffrn_detector_dtime 1.195
_diffrn_measured_fraction_theta_full 0.983
_diffrn_measured_fraction_theta_max 0.983
_diffrn_measurement_device '\k-geometry diffractometer'
_diffrn_measurement_device_type 'Enraf Nonius CAD4'
_diffrn_measurement_method 'non-profiled \w scans'
_diffrn_orient_matrix_type
;
x-axis points to radiation source
the matrix is specified in reciprocal space
;
_diffrn_orient_matrix_UB_11 -0.035671
_diffrn_orient_matrix_UB_12 0.057254
_diffrn_orient_matrix_UB_13 -0.065863
_diffrn_orient_matrix_UB_21 -0.001218
_diffrn_orient_matrix_UB_22 0.071018
_diffrn_orient_matrix_UB_23 0.056697
_diffrn_orient_matrix_UB_31 0.117377
_diffrn_orient_matrix_UB_32 0.018249
_diffrn_orient_matrix_UB_33 -0.014166
_diffrn_radiation_monochromator graphite
_diffrn_radiation_probe x-ray
_diffrn_radiation_type MoK\a
_diffrn_radiation_wavelength 0.71073
_diffrn_reflns_av_R_equivalents 0.0363
_diffrn_reflns_av_unetI/netI 0.0386
_diffrn_reflns_limit_h_max 10
_diffrn_reflns_limit_h_min -10
_diffrn_reflns_limit_k_max 13
_diffrn_reflns_limit_k_min -13
_diffrn_reflns_limit_l_max 14
_diffrn_reflns_limit_l_min 0
_diffrn_reflns_number 3963
_diffrn_reflns_theta_full 26.13
_diffrn_reflns_theta_max 26.13
_diffrn_reflns_theta_min 2.62
_diffrn_source 'Enraf Nonius FR590'
_diffrn_standards_decay_% 2
_diffrn_standards_interval_time 60
_diffrn_standards_number 2
_exptl_absorpt_coefficient_mu 1.174
_exptl_absorpt_correction_T_max 0.8857
_exptl_absorpt_correction_T_min 0.7712
_exptl_absorpt_correction_type gaussian
_exptl_absorpt_process_details
;
a grid of 8 x 8 x 8 = 512 sampling points was used
;
_exptl_crystal_colour blue
_exptl_crystal_density_diffrn 1.733
_exptl_crystal_density_method 'not measured'
_exptl_crystal_description needle
_exptl_crystal_F_000 526
_exptl_crystal_size_max 0.72
_exptl_crystal_size_mid 0.3
_exptl_crystal_size_min 0.15
_refine_diff_density_max 0.504
_refine_diff_density_min -0.414
_refine_diff_density_rms 0.067
_refine_ls_extinction_method none
_refine_ls_goodness_of_fit_ref 1.058
_refine_ls_hydrogen_treatment mixed
_refine_ls_matrix_type full
_refine_ls_number_parameters 159
_refine_ls_number_reflns 1944
_refine_ls_number_restraints 3
_refine_ls_restrained_S_all 1.062
_refine_ls_R_factor_all 0.0535
_refine_ls_R_factor_gt 0.0357
_refine_ls_shift/su_max 0
_refine_ls_shift/su_mean 0
_refine_ls_structure_factor_coef Fsqd
_refine_ls_weighting_details 'calc w=1/[\s^2^(Fo^2^)+(0.0501P)^2^+0.3912P] where P=(Fo^2^+2Fc^2^)/3'
_refine_ls_weighting_scheme calc
_refine_ls_wR_factor_gt 0.0913
_refine_ls_wR_factor_ref 0.0986
_reflns_number_gt 1500
_reflns_number_total 1944
_reflns_threshold_expression >2sigma(I)
_cod_data_source_file c2dt31162c.txt
_cod_data_source_block pm162
_cod_original_sg_symbol_H-M 'P 21/n'
_cod_database_code 7020052

loop_
_symmetry_equiv_pos_as_xyz
'x, y, z'
'-x+1/2, y+1/2, -z+1/2'
'-x, -y, -z'
'x-1/2, -y-1/2, z-1/2'

loop_
_atom_site_label
_atom_site_type_symbol
_atom_site_fract_x
_atom_site_fract_y
_atom_site_fract_z
_atom_site_U_iso_or_equiv
_atom_site_adp_type
_atom_site_occupancy
_atom_site_symmetry_multiplicity
_atom_site_calc_flag
_atom_site_refinement_flags
C3 C 1.0560(4) 0.3710(3) 0.5825(3) 0.0588(9) Uani 1 1 d .
H3 H 1.0083 0.4387 0.6185 0.071 Uiso 1 1 calc R
C4 C 1.2027(4) 0.3697(3) 0.5309(3) 0.0571(8) Uani 1 1 d .
H4 H 1.2757 0.4354 0.5242 0.068 Uiso 1 1 calc R
C5 C 1.2194(4) 0.2484(3) 0.4904(3) 0.0514(8) Uani 1 1 d .
H5 H 1.309 0.2205 0.4507 0.062 Uiso 1 1 calc R
C7 C 0.8427(3) 0.2064(3) 0.6072(2) 0.0384(6) Uani 1 1 d .
C9 C 0.6082(4) 0.2389(4) 0.6885(3) 0.0649(10) Uani 1 1 d .
H9 H 0.5336 0.2912 0.7229 0.078 Uiso 1 1 calc R
C10 C 0.5682(4) 0.1195(3) 0.6749(3) 0.0606(9) Uani 1 1 d .
H10 H 0.4692 0.0893 0.7 0.073 Uiso 1 1 calc R
C11 C 0.6757(4) 0.0432(3) 0.6236(3) 0.0558(8) Uani 1 1 d .
H11 H 0.6497 -0.0404 0.613 0.067 Uiso 1 1 calc R
N1 N 1.0938(3) 0.1776(2) 0.5147(2) 0.0414(6) Uani 1 1 d .
N2 N 0.9919(3) 0.2534(2) 0.5713(2) 0.0420(6) Uani 1 1 d .
N6 N 0.8188(3) 0.0863(2) 0.5878(2) 0.0390(5) Uani 1 1 d .
N8 N 0.7477(3) 0.2877(3) 0.6561(3) 0.0598(7) Uani 1 1 d .
N9 N 0.6177(3) 0.3018(2) 0.3521(2) 0.0452(6) Uani 1 1 d .
O1 O 0.5122(3) 0.3825(2) 0.3495(3) 0.0807(8) Uani 1 1 d .
O2 O 0.7583(3) 0.3303(3) 0.3316(3) 0.0945(10) Uani 1 1 d .
O3 O 0.5840(3) 0.1920(2) 0.3718(2) 0.0640(7) Uani 1 1 d .
O4 O 0.8716(3) 0.0524(2) 0.3267(2) 0.0542(6) Uani 1 1 d D
Cu1 Cu 1 0 0.5 0.03399(16) Uani 1 2 d S
H42 H 0.870(5) -0.004(3) 0.268(3) 0.078(13) Uiso 1 1 d D
H41 H 0.789(4) 0.109(3) 0.318(3) 0.093(14) Uiso 1 1 d D

loop_
_atom_site_aniso_label
_atom_site_aniso_U_11
_atom_site_aniso_U_22
_atom_site_aniso_U_33
_atom_site_aniso_U_23
_atom_site_aniso_U_13
_atom_site_aniso_U_12
C3 0.069(2) 0.0424(17) 0.065(2) -0.0079(15) 0.0005(17) 0.0019(16)
C4 0.053(2) 0.0470(17) 0.071(2) -0.0011(16) 0.0079(16) -0.0133(15)
C5 0.0414(16) 0.0517(18) 0.062(2) -0.0021(15) 0.0129(14) -0.0042(14)
C7 0.0389(15) 0.0398(14) 0.0367(14) -0.0045(11) 0.0032(11) 0.0100(12)
C9 0.052(2) 0.078(3) 0.065(2) -0.0128(19) 0.0144(17) 0.0178(19)
C10 0.0431(18) 0.071(2) 0.070(2) -0.0013(18) 0.0258(16) 0.0014(17)
C11 0.0468(18) 0.0509(17) 0.072(2) -0.0028(17) 0.0199(16) -0.0028(15)
N1 0.0381(13) 0.0390(13) 0.0476(14) -0.0061(10) 0.0068(10) 0.0018(10)
N2 0.0433(14) 0.0338(12) 0.0491(14) -0.0044(11) 0.0034(11) 0.0014(10)
N6 0.0337(12) 0.0400(12) 0.0439(13) -0.0016(10) 0.0084(10) 0.0055(10)
N8 0.0507(16) 0.0612(17) 0.0683(18) -0.0175(14) 0.0104(13) 0.0166(14)
N9 0.0408(14) 0.0504(15) 0.0451(14) 0.0057(11) 0.0093(11) -0.0010(12)
O1 0.0659(17) 0.0646(16) 0.113(2) 0.0168(15) 0.0161(15) 0.0205(14)
O2 0.0577(16) 0.089(2) 0.141(3) 0.0126(19) 0.0450(17) -0.0125(15)
O3 0.0580(14) 0.0487(13) 0.0861(18) 0.0133(12) 0.0111(12) -0.0037(11)
O4 0.0587(14) 0.0487(13) 0.0550(14) -0.0076(11) -0.0001(11) 0.0128(11)
Cu1 0.0284(2) 0.0296(2) 0.0450(3) -0.0044(2) 0.01096(17) 0.00098(19)

loop_
_atom_type_symbol
_atom_type_description
_atom_type_scat_dispersion_real
_atom_type_scat_dispersion_imag
_atom_type_scat_source
C C 0.0033 0.0016 'International Tables Vol C Tables 4.2.6.8 and 6.1.1.4'
H H 0 0 'International Tables Vol C Tables 4.2.6.8 and 6.1.1.4'
N N 0.0061 0.0033 'International Tables Vol C Tables 4.2.6.8 and 6.1.1.4'
O O 0.0106 0.006 'International Tables Vol C Tables 4.2.6.8 and 6.1.1.4'
Cu Cu 0.3201 1.2651 'International Tables Vol C Tables 4.2.6.8 and 6.1.1.4'

loop_
_exptl_crystal_face_index_h
_exptl_crystal_face_index_k
_exptl_crystal_face_index_l
_exptl_crystal_face_perp_dist
1 0 0 0.41
-1 0 0 0.41
0 0 1 0.15
0 0 -1 0.15
0 2 1 0.07
0 -2 -1 0.07
0 -2 1 0.07
0 2 -1 0.07

loop_
_geom_angle_atom_site_label_1
_geom_angle_atom_site_label_2
_geom_angle_atom_site_label_3
_geom_angle
_geom_angle_site_symmetry_1
_geom_angle_site_symmetry_3
C4 C3 N2 107.0(3) . .
C4 C3 H3 126.5 . .
N2 C3 H3 126.5 . .
C3 C4 C5 104.7(3) . .
C3 C4 H4 127.6 . .
C5 C4 H4 127.6 . .
N1 C5 C4 112.5(3) . .
N1 C5 H5 123.8 . .
C4 C5 H5 123.8 . .
N8 C7 N6 129.5(3) . .
N8 C7 N2 115.2(3) . .
N6 C7 N2 115.3(2) . .
N8 C9 C10 124.0(3) . .
N8 C9 H9 118 . .
C10 C9 H9 118 . .
C9 C10 C11 118.2(3) . .
C9 C10 H10 120.9 . .
C11 C10 H10 120.9 . .
N6 C11 C10 121.1(3) . .
N6 C11 H11 119.5 . .
C10 C11 H11 119.5 . .
C5 N1 N2 104.8(2) . .
C5 N1 Cu1 144.0(2) . .
N2 N1 Cu1 111.20(17) . .
N1 N2 C3 111.0(2) . .
N1 N2 C7 119.2(2) . .
C3 N2 C7 129.8(3) . .
C7 N6 C11 114.2(2) . .
C7 N6 Cu1 114.77(18) . .
C11 N6 Cu1 130.9(2) . .
C7 N8 C9 113.0(3) . .
O1 N9 O2 119.0(3) . .
O1 N9 O3 121.3(3) . .
O2 N9 O3 119.6(3) . .
Cu1 O4 H42 117(2) . .
Cu1 O4 H41 125(2) . .
H42 O4 H41 113(3) . .
N6 Cu1 N6 180.00(11) 3_756 .
N6 Cu1 N1 79.40(9) 3_756 3_756
N6 Cu1 N1 100.60(9) . 3_756
N6 Cu1 N1 100.60(9) 3_756 .
N6 Cu1 N1 79.40(9) . .
N1 Cu1 N1 180.00(5) 3_756 .
N6 Cu1 O4 89.63(9) 3_756 3_756
N6 Cu1 O4 90.37(9) . 3_756
N1 Cu1 O4 89.43(9) 3_756 3_756
N1 Cu1 O4 90.57(9) . 3_756
N6 Cu1 O4 90.37(9) 3_756 .
N6 Cu1 O4 89.63(9) . .
N1 Cu1 O4 90.57(9) 3_756 .
N1 Cu1 O4 89.43(9) . .
O4 Cu1 O4 180.0000(10) 3_756 .

loop_
_geom_bond_atom_site_label_1
_geom_bond_atom_site_label_2
_geom_bond_distance
_geom_bond_site_symmetry_2
C3 C4 1.361(5) .
C3 N2 1.371(4) .
C3 H3 0.93 .
C4 C5 1.392(5) .
C4 H4 0.93 .
C5 N1 1.318(4) .
C5 H5 0.93 .
C7 N8 1.311(4) .
C7 N6 1.322(3) .
C7 N2 1.400(4) .
C9 N8 1.324(5) .
C9 C10 1.332(5) .
C9 H9 0.93 .
C10 C11 1.354(5) .
C10 H10 0.93 .
C11 N6 1.341(4) .
C11 H11 0.93 .
N1 N2 1.352(3) .
N1 Cu1 2.061(2) .
N6 Cu1 2.049(2) .
N9 O1 1.221(3) .
N9 O2 1.223(3) .
N9 O3 1.236(3) .
O4 Cu1 2.237(2) .
O4 H42 0.899(18) .
O4 H41 0.910(18) .
Cu1 N6 2.049(2) 3_756
Cu1 N1 2.061(2) 3_756
Cu1 O4 2.237(2) 3_756

loop_
_geom_hbond_atom_site_label_D
_geom_hbond_atom_site_label_H
_geom_hbond_atom_site_label_A
_geom_hbond_distance_DH
_geom_hbond_distance_HA
_geom_hbond_distance_DA
_geom_hbond_angle_DHA
_geom_hbond_site_symmetry_A
O4 H41 O2 0.910(18) 2.40(3) 3.130(4) 137(3) .
O4 H41 O3 0.910(18) 2.02(3) 2.856(3) 153(4) .
O4 H42 O1 0.899(18) 2.08(2) 2.900(4) 152(4) 2_645
O4 H42 O2 0.899(18) 2.32(3) 3.131(4) 150(4) 2_645
